data_7028375
loop_
_publ_author_name
'Theuergarten, Eileen'
'Bannenberg, Thomas'
'Walter, Marc D.'
'Holschumacher, Dirk'
'Freytag, Matthias'
'Daniliuc, Constantin G.'
'Jones, Peter G.'
'Tamm, Matthias'

_publ_section_title
;
 Computational and experimental investigations of CO2 and N2O fixation by
 sterically demanding N-heterocyclic carbenes (NHC) and NHC/borane FLP
 systems.
;
_journal_issue 4
_journal_name_full 'Dalton transactions (Cambridge, England : 2003)'
_journal_page_first 1651
_journal_page_last 1662
_journal_paper_doi 10.1039/c3dt52742e
_journal_volume 43
_journal_year 2014
_chemical_formula_sum 'C11 H20 N4 O'
_chemical_formula_weight 224.31
_chemical_name_systematic
; 
 ? 
;
_space_group_IT_number 14
_symmetry_cell_setting monoclinic
_symmetry_space_group_name_Hall '-P 2yn'
_symmetry_space_group_name_H-M 'P 1 21/n 1'
_atom_sites_solution_hydrogens geom
_atom_sites_solution_primary direct
_atom_sites_solution_secondary difmap
_audit_creation_method SHELXL-97
_cell_angle_alpha 90.00
_cell_angle_beta 99.208(2)
_cell_angle_gamma 90.00
_cell_formula_units_Z 4
_cell_length_a 9.2956(2)
_cell_length_b 11.7049(2)
_cell_length_c 11.2144(2)
_cell_measurement_reflns_used 14116
_cell_measurement_temperature 100(2)
_cell_measurement_theta_max 75.7649
_cell_measurement_theta_min 3.7733
_cell_volume 1204.45(4)
_computing_cell_refinement
; 
CrysAlisPro, Oxford Diffraction Ltd., 
Version 1.171.35.15 (release 03-08-2011 CrysAlis171 .NET) 
(compiled Aug  3 2011,13:03:54) 
;
_computing_data_collection
; 
CrysAlisPro, Oxford Diffraction Ltd., 
Version 1.171.35.15 (release 03-08-2011 CrysAlis171 .NET) 
(compiled Aug  3 2011,13:03:54) 
;
_computing_data_reduction
; 
CrysAlisPro, Oxford Diffraction Ltd., 
Version 1.171.35.15 (release 03-08-2011 CrysAlis171 .NET) 
(compiled Aug  3 2011,13:03:54) 
;
_computing_molecular_graphics 'BRUKER XP'
_computing_publication_material SHELXL-97
_computing_structure_refinement 'SHELXL-97 (Sheldrick, 1997)'
_computing_structure_solution 'SHELXS-97 (Sheldrick, 1990)'
_diffrn_ambient_temperature 100(2)
_diffrn_detector_area_resol_mean 10.3543
_diffrn_measured_fraction_theta_full 1.000
_diffrn_measured_fraction_theta_max 0.994
_diffrn_measurement_device_type 'Oxford Diffraction Xcalibur, Atlas, Nova'
_diffrn_measurement_method '\w scans'
_diffrn_radiation_monochromator mirror
_diffrn_radiation_source 'Nova (Cu) X-ray Source'
_diffrn_radiation_type 'Cu K\a'
_diffrn_radiation_wavelength 1.54184
_diffrn_reflns_av_R_equivalents 0.0229
_diffrn_reflns_av_sigmaI/netI 0.0098
_diffrn_reflns_limit_h_max 11
_diffrn_reflns_limit_h_min -11
_diffrn_reflns_limit_k_max 14
_diffrn_reflns_limit_k_min -14
_diffrn_reflns_limit_l_max 13
_diffrn_reflns_limit_l_min -14
_diffrn_reflns_number 19755
_diffrn_reflns_theta_full 75.00
_diffrn_reflns_theta_max 75.95
_diffrn_reflns_theta_min 5.50
_exptl_absorpt_coefficient_mu 0.664
_exptl_absorpt_correction_T_max 1.00000
_exptl_absorpt_correction_T_min 0.53914
_exptl_absorpt_correction_type multi-scan
_exptl_absorpt_process_details
; 
CrysAlisPro, Oxford Diffraction Ltd., 
Version 1.171.35.15 (release 03-08-2011 CrysAlis171 .NET) 
(compiled Aug  3 2011,13:03:54)  
;
_exptl_crystal_colour yellow
_exptl_crystal_density_diffrn 1.237
_exptl_crystal_density_method 'not measured'
_exptl_crystal_description prism
_exptl_crystal_F_000 488
_exptl_crystal_size_max 0.10
_exptl_crystal_size_mid 0.05
_exptl_crystal_size_min 0.04
_refine_diff_density_max 0.253
_refine_diff_density_min -0.289
_refine_diff_density_rms 0.040
_refine_ls_extinction_method none
_refine_ls_goodness_of_fit_ref 1.027
_refine_ls_hydrogen_treatment constr
_refine_ls_matrix_type full
_refine_ls_number_parameters 160
_refine_ls_number_reflns 2504
_refine_ls_number_restraints 15
_refine_ls_restrained_S_all 1.046
_refine_ls_R_factor_all 0.0372
_refine_ls_R_factor_gt 0.0356
_refine_ls_shift/su_max 0.000
_refine_ls_shift/su_mean 0.000
_refine_ls_structure_factor_coef Fsqd
_refine_ls_weighting_details 'calc w=1/[\s^2^(Fo^2^)+(0.0491P)^2^+0.3782P] where P=(Fo^2^+2Fc^2^)/3'
_refine_ls_weighting_scheme calc
_refine_ls_wR_factor_gt 0.0919
_refine_ls_wR_factor_ref 0.0934
_reflns_number_gt 2365
_reflns_number_total 2504
_reflns_threshold_expression >2sigma(I)
_cod_data_source_file c3dt52742e.txt
_cod_data_source_block temp_eileen35
_cod_original_sg_symbol_H-M 'P 21/n'
_cod_database_code 7028375

loop_
_symmetry_equiv_pos_as_xyz
'x, y, z'
'-x+1/2, y+1/2, -z+1/2'
'-x, -y, -z'
'x-1/2, -y-1/2, z-1/2'

loop_
_atom_site_label
_atom_site_type_symbol
_atom_site_fract_x
_atom_site_fract_y
_atom_site_fract_z
_atom_site_U_iso_or_equiv
_atom_site_adp_type
_atom_site_occupancy
_atom_site_symmetry_multiplicity
_atom_site_calc_flag
_atom_site_refinement_flags
_atom_site_disorder_assembly
_atom_site_disorder_group
N1 N 0.09593(8) 0.45566(7) 0.31169(7) 0.01814(19) Uani 1 1 d . . .
N2 N -0.10075(8) 0.50197(7) 0.18486(7) 0.01809(19) Uani 1 1 d . . .
N3 N 0.06092(10) 0.65649(7) 0.27635(8) 0.0251(2) Uani 1 1 d D . .
N4 N -0.04233(13) 0.71486(9) 0.32030(11) 0.0251(3) Uani 0.902(3) 1 d PDU A 1
O O -0.01179(10) 0.81880(7) 0.33767(9) 0.0348(3) Uani 0.902(3) 1 d PD A 1
N4' N 0.0297(14) 0.7461(10) 0.3141(10) 0.037(3) Uiso 0.098(3) 1 d PDU A 2
O' O -0.0766(11) 0.7124(9) 0.3700(10) 0.035(3) Uiso 0.098(3) 1 d PDU A 2
C1 C 0.01769(10) 0.54492(8) 0.25812(8) 0.0176(2) Uani 1 1 d . A .
C2 C 0.02221(12) 0.35595(9) 0.27501(9) 0.0241(2) Uani 1 1 d . . .
H2 H 0.0520 0.2808 0.2996 0.029 Uiso 1 1 calc R . .
C3 C -0.09923(11) 0.38421(9) 0.19837(9) 0.0236(2) Uani 1 1 d . . .
H3 H -0.1711 0.3326 0.1603 0.028 Uiso 1 1 calc R . .
C4 C 0.23531(10) 0.46378(9) 0.40098(9) 0.0197(2) Uani 1 1 d . . .
C5 C 0.20553(11) 0.52921(9) 0.51226(9) 0.0230(2) Uani 1 1 d . . .
H5A H 0.1677 0.6053 0.4880 0.034 Uiso 1 1 calc R . .
H5B H 0.2962 0.5367 0.5698 0.034 Uiso 1 1 calc R . .
H5C H 0.1335 0.4876 0.5504 0.034 Uiso 1 1 calc R . .
C6 C 0.35015(11) 0.52248(11) 0.33943(10) 0.0283(3) Uani 1 1 d . . .
H6A H 0.3687 0.4764 0.2705 0.043 Uiso 1 1 calc R . .
H6B H 0.4406 0.5306 0.3971 0.043 Uiso 1 1 calc R . .
H6C H 0.3150 0.5982 0.3111 0.043 Uiso 1 1 calc R . .
C7 C 0.28506(12) 0.34267(10) 0.43809(10) 0.0298(3) Uani 1 1 d . . .
H7A H 0.2112 0.3054 0.4780 0.045 Uiso 1 1 calc R . .
H7B H 0.3776 0.3460 0.4939 0.045 Uiso 1 1 calc R . .
H7C H 0.2983 0.2989 0.3661 0.045 Uiso 1 1 calc R . .
C8 C -0.21489(10) 0.56433(9) 0.09730(9) 0.0204(2) Uani 1 1 d . . .
C9 C -0.14721(12) 0.66507(11) 0.04032(11) 0.0337(3) Uani 1 1 d . . .
H9A H -0.1218 0.7251 0.1010 0.051 Uiso 1 1 calc R . .
H9B H -0.2172 0.6952 -0.0270 0.051 Uiso 1 1 calc R . .
H9C H -0.0591 0.6397 0.0103 0.051 Uiso 1 1 calc R . .
C10 C -0.33748(11) 0.60123(10) 0.16404(10) 0.0266(2) Uani 1 1 d . . .
H10A H -0.3801 0.5337 0.1966 0.040 Uiso 1 1 calc R . .
H10B H -0.4127 0.6411 0.1080 0.040 Uiso 1 1 calc R . .
H10C H -0.2986 0.6526 0.2304 0.040 Uiso 1 1 calc R . .
C11 C -0.27641(12) 0.48103(11) -0.00300(10) 0.0300(3) Uani 1 1 d . . .
H11A H -0.1967 0.4505 -0.0411 0.045 Uiso 1 1 calc R . .
H11B H -0.3460 0.5211 -0.0637 0.045 Uiso 1 1 calc R . .
H11C H -0.3260 0.4181 0.0314 0.045 Uiso 1 1 calc R . .

loop_
_atom_site_aniso_label
_atom_site_aniso_U_11
_atom_site_aniso_U_22
_atom_site_aniso_U_33
_atom_site_aniso_U_23
_atom_site_aniso_U_13
_atom_site_aniso_U_12
N1 0.0160(4) 0.0200(4) 0.0176(4) 0.0009(3) 0.0001(3) 0.0011(3)
N2 0.0158(4) 0.0207(4) 0.0170(4) 0.0011(3) 0.0004(3) 0.0012(3)
N3 0.0224(4) 0.0201(4) 0.0305(5) 0.0015(3) -0.0031(3) -0.0003(3)
N4 0.0261(6) 0.0186(5) 0.0291(6) -0.0027(4) 0.0004(5) 0.0005(4)
O 0.0370(5) 0.0176(5) 0.0459(6) -0.0057(4) -0.0045(4) -0.0001(4)
C1 0.0149(4) 0.0207(5) 0.0171(4) 0.0013(3) 0.0026(3) 0.0008(3)
C2 0.0271(5) 0.0186(5) 0.0248(5) 0.0006(4) -0.0019(4) -0.0003(4)
C3 0.0250(5) 0.0202(5) 0.0239(5) -0.0002(4) -0.0017(4) -0.0029(4)
C4 0.0147(4) 0.0256(5) 0.0174(5) 0.0015(4) -0.0014(3) 0.0018(4)
C5 0.0205(5) 0.0295(5) 0.0180(5) -0.0002(4) 0.0003(4) 0.0007(4)
C6 0.0158(5) 0.0465(7) 0.0224(5) 0.0046(5) 0.0019(4) -0.0013(4)
C7 0.0270(5) 0.0285(6) 0.0299(6) 0.0011(4) -0.0070(4) 0.0075(4)
C8 0.0151(4) 0.0261(5) 0.0187(5) 0.0026(4) -0.0013(3) 0.0033(4)
C9 0.0240(5) 0.0420(7) 0.0329(6) 0.0187(5) -0.0021(4) 0.0000(5)
C10 0.0186(5) 0.0343(6) 0.0260(5) -0.0044(4) 0.0011(4) 0.0054(4)
C11 0.0279(5) 0.0376(6) 0.0212(5) -0.0055(4) -0.0058(4) 0.0095(5)

loop_
_atom_type_symbol
_atom_type_description
_atom_type_scat_dispersion_real
_atom_type_scat_dispersion_imag
_atom_type_scat_source
C C 0.0181 0.0091 'International Tables Vol C Tables 4.2.6.8 and 6.1.1.4'
H H 0.0000 0.0000 'International Tables Vol C Tables 4.2.6.8 and 6.1.1.4'
N N 0.0311 0.0180 'International Tables Vol C Tables 4.2.6.8 and 6.1.1.4'
O O 0.0492 0.0322 'International Tables Vol C Tables 4.2.6.8 and 6.1.1.4'

loop_
_geom_angle_atom_site_label_1
_geom_angle_atom_site_label_2
_geom_angle_atom_site_label_3
_geom_angle
C1 N1 C2 108.26(8)
C1 N1 C4 126.01(8)
C2 N1 C4 125.66(8)
C1 N2 C3 107.95(8)
C1 N2 C8 129.01(8)
C3 N2 C8 122.98(8)
N4' N3 N4 35.2(6)
N4' N3 C1 144.4(6)
N4 N3 C1 109.35(9)
O N4 N3 113.24(12)
N3 N4' O' 98.7(10)
N1 C1 N2 107.91(8)
N1 C1 N3 122.92(9)
N2 C1 N3 129.14(9)
C3 C2 N1 107.92(9)
C2 C3 N2 107.88(9)
N1 C4 C6 108.49(8)
N1 C4 C5 108.99(8)
C6 C4 C5 112.07(9)
N1 C4 C7 108.22(8)
C6 C4 C7 109.76(9)
C5 C4 C7 109.23(8)
N2 C8 C10 108.67(8)
N2 C8 C9 110.59(8)
C10 C8 C9 112.22(9)
N2 C8 C11 108.10(8)
C10 C8 C11 108.75(8)
C9 C8 C11 108.41(9)

loop_
_geom_bond_atom_site_label_1
_geom_bond_atom_site_label_2
_geom_bond_distance
N1 C1 1.3571(12)
N1 C2 1.3823(13)
N1 C4 1.5084(12)
N2 C1 1.3603(12)
N2 C3 1.3864(13)
N2 C8 1.5130(12)
N3 N4' 1.185(11)
N3 N4 1.3350(15)
N3 C1 1.3720(13)
N4 O 1.2574(14)
N4' O' 1.312(13)
C2 C3 1.3461(14)
C4 C6 1.5244(14)
C4 C5 1.5268(14)
C4 C7 1.5280(14)
C8 C10 1.5226(13)
C8 C9 1.5243(15)
C8 C11 1.5287(14)

loop_
_geom_torsion_atom_site_label_1
_geom_torsion_atom_site_label_2
_geom_torsion_atom_site_label_3
_geom_torsion_atom_site_label_4
_geom_torsion
N4' N3 N4 O 5.3(10)
C1 N3 N4 O -178.89(10)
N4 N3 N4' O' 18.8(6)
C1 N3 N4' O' 11.9(15)
C2 N1 C1 N2 -2.38(11)
C4 N1 C1 N2 -179.45(8)
C2 N1 C1 N3 179.66(9)
C4 N1 C1 N3 2.58(15)
C3 N2 C1 N1 3.05(10)
C8 N2 C1 N1 -174.22(8)
C3 N2 C1 N3 -179.15(10)
C8 N2 C1 N3 3.57(16)
N4' N3 C1 N1 -117.6(10)
N4 N3 C1 N1 -121.73(10)
N4' N3 C1 N2 64.9(10)
N4 N3 C1 N2 60.77(13)
C1 N1 C2 C3 0.77(12)
C4 N1 C2 C3 177.86(9)
N1 C2 C3 N2 1.11(12)
C1 N2 C3 C2 -2.58(11)
C8 N2 C3 C2 174.89(9)
C1 N1 C4 C6 -61.21(12)
C2 N1 C4 C6 122.21(10)
C1 N1 C4 C5 61.06(12)
C2 N1 C4 C5 -115.52(10)
C1 N1 C4 C7 179.75(9)
C2 N1 C4 C7 3.17(13)
C1 N2 C8 C10 -89.52(11)
C3 N2 C8 C10 93.57(11)
C1 N2 C8 C9 34.07(13)
C3 N2 C8 C9 -142.83(10)
C1 N2 C8 C11 152.62(10)
C3 N2 C8 C11 -24.29(13)
